data_1564326
loop_
_publ_author_name
'Dong, Xinrui'
'Jiang, Wenhua'
'Hua, Dexiang'
'Wang, Xiaohui'
'Xu, Liang'
'Wu, Xiaoxing'

_publ_section_title
;
 Radical-Mediated Vicinal Addition of Alkoxysulfonyl/Fluorosulfonyl and
 Trifluoromethyl Groups to Aryl Alkyl Alkynes
;
_journal_name_full 'Chemical Science'
_journal_paper_doi 10.1039/D1SC03315H
_journal_year 2021
_chemical_formula_moiety 'C14 H17 F3 O3 S'
_chemical_formula_sum 'C14 H17 F3 O3 S'
_chemical_formula_weight 322.33
_space_group_crystal_system monoclinic
_space_group_IT_number 14
_space_group_name_Hall '-P 2ybc'
_space_group_name_H-M_alt 'P 1 21/c 1'
_atom_sites_solution_hydrogens geom
_atom_sites_solution_primary dual
_audit_creation_date 2021-03-31
_audit_creation_method
;
Olex2 1.2
(compiled 2018.05.29 svn.r3508 for OlexSys, GUI svn.r5506)
;
_audit_update_record
;
2021-05-19 deposited with the CCDC.	2021-08-03 downloaded from the CCDC.
;
_cell_angle_alpha 90
_cell_angle_beta 93.185(3)
_cell_angle_gamma 90
_cell_formula_units_Z 4
_cell_length_a 6.8048(3)
_cell_length_b 12.4774(5)
_cell_length_c 17.3856(6)
_cell_measurement_reflns_used 8301
_cell_measurement_temperature 170.00(10)
_cell_measurement_theta_max 29.9190
_cell_measurement_theta_min 3.4110
_cell_volume 1473.87(10)
_computing_cell_refinement 'CrysAlisPro 1.171.39.32a (Rigaku OD, 2017)'
_computing_data_collection 'CrysAlisPro 1.171.39.32a (Rigaku OD, 2017)'
_computing_data_reduction 'CrysAlisPro 1.171.39.32a (Rigaku OD, 2017)'
_computing_molecular_graphics 'Olex2 (Dolomanov et al., 2009)'
_computing_publication_material 'Olex2 (Dolomanov et al., 2009)'
_computing_structure_refinement 'XL (Sheldrick, 2008)'
_computing_structure_solution 'ShelXT (Sheldrick, 2015)'
_diffrn_ambient_environment N~2~
_diffrn_ambient_temperature 170.00(10)
_diffrn_detector 'CCD plate'
_diffrn_measured_fraction_theta_full 0.998
_diffrn_measured_fraction_theta_max 0.999
_diffrn_measurement_details
;
List of Runs (angles in degrees, time in seconds):

  # Type    Start    End  Width  t~exp~   \w     \q     \k     \f   Frames
#--------------------------------------------------------------------------
  1  \w    -76.00 -51.00   1.00    4.00    --    0.20 -57.00   0.00   25
  2  \w     46.00  72.00   1.00    4.00    --    0.20  57.00-180.00   26
  3  \w    -16.00  17.00   1.00    4.00    --    0.20  38.00 -60.00   33
  4  \w     24.00  90.00   1.00    4.00    --    0.20  38.00 -60.00   66
  5  \w    -89.00  -9.00   1.00    4.00    --    0.20 -57.00  60.00   80
  6  \w     -4.00  24.00   1.00    4.00    --    0.20 -57.00  60.00   28
  7  \w    -34.00  31.00   1.00    4.00    --    0.20 -77.00-150.00   65
  8  \w    -18.00  80.00   1.00    4.00    --    0.20  38.00  30.00   98
  9  \w    -15.00  10.00   1.00    4.00    --    0.20 -38.00   0.00   25
 10  \w     -4.00  21.00   1.00    4.00    --    0.20 -24.00 152.28   25
;
_diffrn_measurement_device 'four-circle diffractometer'
_diffrn_measurement_device_type 'XtaLAB AFC12 (RINC): Kappa dual offset/far'
_diffrn_measurement_method '\w scans'
_diffrn_orient_matrix_type 'CrysAlisPro convention (1999,Acta A55,543-557)'
_diffrn_orient_matrix_UB_11 0.0368824000
_diffrn_orient_matrix_UB_12 -0.0312840000
_diffrn_orient_matrix_UB_13 0.0316874000
_diffrn_orient_matrix_UB_21 -0.0021476000
_diffrn_orient_matrix_UB_22 0.0456935000
_diffrn_orient_matrix_UB_23 0.0241957000
_diffrn_orient_matrix_UB_31 -0.0976291000
_diffrn_orient_matrix_UB_32 -0.0128207000
_diffrn_orient_matrix_UB_33 0.0089917000
_diffrn_radiation_monochromator graphite
_diffrn_radiation_probe x-ray
_diffrn_radiation_type MoK\a
_diffrn_radiation_wavelength 0.71073
_diffrn_reflns_av_R_equivalents 0.0533
_diffrn_reflns_av_unetI/netI 0.0273
_diffrn_reflns_Laue_measured_fraction_full 0.998
_diffrn_reflns_Laue_measured_fraction_max 0.999
_diffrn_reflns_limit_h_max 8
_diffrn_reflns_limit_h_min -8
_diffrn_reflns_limit_k_max 16
_diffrn_reflns_limit_k_min -16
_diffrn_reflns_limit_l_max 22
_diffrn_reflns_limit_l_min -22
_diffrn_reflns_number 25409
_diffrn_reflns_point_group_measured_fraction_full 0.998
_diffrn_reflns_point_group_measured_fraction_max 0.999
_diffrn_reflns_theta_full 25.242
_diffrn_reflns_theta_max 27.484
_diffrn_reflns_theta_min 3.265
_diffrn_source 'fine-focus sealed X-ray tube'
_diffrn_source_type 'Enhance (Mo) X-ray Source'
_exptl_absorpt_coefficient_mu 0.259
_exptl_absorpt_correction_T_max 1.00000
_exptl_absorpt_correction_T_min 0.44489
_exptl_absorpt_correction_type multi-scan
_exptl_absorpt_process_details
;
CrysAlisPro 1.171.39.32a (Rigaku Oxford Diffraction, 2017)
Empirical absorption correction using spherical harmonics,
 implemented in SCALE3 ABSPACK scaling algorithm.
;
_exptl_crystal_colour 'clear light colourless'
_exptl_crystal_colour_lustre clear
_exptl_crystal_colour_modifier light
_exptl_crystal_colour_primary colourless
_exptl_crystal_density_diffrn 1.453
_exptl_crystal_description block
_exptl_crystal_F_000 672
_exptl_crystal_size_max 0.38
_exptl_crystal_size_mid 0.32
_exptl_crystal_size_min 0.26
_refine_diff_density_max 0.337
_refine_diff_density_min -0.486
_refine_diff_density_rms 0.071
_refine_ls_extinction_method none
_refine_ls_goodness_of_fit_ref 1.041
_refine_ls_hydrogen_treatment constr
_refine_ls_matrix_type full
_refine_ls_number_parameters 194
_refine_ls_number_reflns 3377
_refine_ls_number_restraints 0
_refine_ls_restrained_S_all 1.041
_refine_ls_R_factor_all 0.0401
_refine_ls_R_factor_gt 0.0347
_refine_ls_shift/su_max 0.001
_refine_ls_shift/su_mean 0.000
_refine_ls_structure_factor_coef Fsqd
_refine_ls_weighting_details 'w=1/[\s^2^(Fo^2^)+(0.0556P)^2^+0.2975P] where P=(Fo^2^+2Fc^2^)/3'
_refine_ls_weighting_scheme calc
_refine_ls_wR_factor_gt 0.0899
_refine_ls_wR_factor_ref 0.0935
_reflns_Friedel_coverage 0.000
_reflns_number_gt 2946
_reflns_number_total 3377
_reflns_threshold_expression 'I > 2\s(I)'
_cod_data_source_file d1sc03315h2.cif
_cod_data_source_block exp_1870
_cod_database_code 1564326
_shelx_shelxl_version_number 2016/6
_shelx_space_group_comment
;
The symmetry employed for this shelxl refinement is uniquely defined
by the following loop, which should always be used as a source of
symmetry information in preference to the above space-group names.
They are only intended as comments.
;
_reflns_odcompleteness_completeness 99.78
_reflns_odcompleteness_iscentric 1
_reflns_odcompleteness_theta 26.32
_olex2_refinement_description
;
1. Fixed Uiso
 At 1.2 times of:
  All C(H) groups
 At 1.5 times of:
  All C(H,H,H) groups
2.a Aromatic/amide H refined with riding coordinates:
 C2(H2), C6(H6), C5(H5), C3(H3), C4(H4)
2.b Idealised Me refined as rotating group:
 C12(H12A,H12B,H12C), C14(H14A,H14B,H14C), C11(H11A,H11B,H11C), C13(H13A,H13B,
 H13C)
;
_olex2_submission_special_instructions 'No special instructions were received'
_oxdiff_exptl_absorpt_empirical_details
;
Empirical correction (ABSPACK) includes:
- Absorption correction using spherical harmonics
- Frame scaling
;
_oxdiff_exptl_absorpt_empirical_full_max 1.804
_oxdiff_exptl_absorpt_empirical_full_min 0.602

loop_
_space_group_symop_operation_xyz
'x, y, z'
'-x, y+1/2, -z+1/2'
'-x, -y, -z'
'x, -y-1/2, z-1/2'

loop_
_atom_site_label
_atom_site_type_symbol
_atom_site_fract_x
_atom_site_fract_y
_atom_site_fract_z
_atom_site_U_iso_or_equiv
_atom_site_adp_type
_atom_site_occupancy
_atom_site_site_symmetry_order
_atom_site_calc_flag
_atom_site_refinement_flags_posn
_atom_site_refinement_flags_adp
_atom_site_refinement_flags_occupancy
_atom_site_disorder_assembly
_atom_site_disorder_group
S1 S 0.94465(4) 0.71460(3) 0.47280(2) 0.02439(11) Uani 1 1 d . . . . .
F1 F 0.99349(13) 0.53758(7) 0.36269(5) 0.0374(2) Uani 1 1 d . . . . .
F3 F 0.79677(15) 0.51133(7) 0.26486(5) 0.0431(2) Uani 1 1 d . . . . .
F2 F 0.69164(15) 0.48947(7) 0.37772(6) 0.0420(2) Uani 1 1 d . . . . .
O3 O 0.87842(14) 0.59933(7) 0.49442(5) 0.0292(2) Uani 1 1 d . . . . .
O2 O 0.88137(15) 0.78601(8) 0.53076(5) 0.0309(2) Uani 1 1 d . . . . .
O1 O 1.14876(14) 0.70710(9) 0.45962(6) 0.0370(3) Uani 1 1 d . . . . .
C8 C 0.73989(17) 0.66866(9) 0.33491(6) 0.0205(2) Uani 1 1 d . . . . .
C1 C 0.57806(18) 0.68606(9) 0.27432(7) 0.0213(2) Uani 1 1 d . . . . .
C7 C 0.80479(17) 0.74692(10) 0.38397(7) 0.0201(2) Uani 1 1 d . . . . .
C10 C 0.7724(2) 0.86982(10) 0.37350(7) 0.0253(3) Uani 1 1 d . . . . .
C2 C 0.38940(19) 0.70081(10) 0.29925(8) 0.0260(3) Uani 1 1 d . . . . .
H2 H 0.367742 0.698505 0.351575 0.031 Uiso 1 1 calc R . . . .
C6 C 0.6081(2) 0.68552(10) 0.19539(7) 0.0267(3) Uani 1 1 d . . . . .
H6 H 0.732905 0.672737 0.178164 0.032 Uiso 1 1 calc R . . . .
C5 C 0.4512(2) 0.70410(11) 0.14309(8) 0.0331(3) Uani 1 1 d . . . . .
H5 H 0.471450 0.704889 0.090632 0.040 Uiso 1 1 calc R . . . .
C12 C 0.7225(2) 0.90225(10) 0.28907(8) 0.0307(3) Uani 1 1 d . . . . .
H12A H 0.813410 0.868493 0.256391 0.046 Uiso 1 1 calc GR . . . .
H12B H 0.732203 0.978676 0.284128 0.046 Uiso 1 1 calc GR . . . .
H12C H 0.590994 0.879780 0.274138 0.046 Uiso 1 1 calc GR . . . .
C14 C 0.7017(2) 0.58693(12) 0.53690(8) 0.0349(3) Uani 1 1 d . . . . .
H14A H 0.591817 0.618279 0.508053 0.052 Uiso 1 1 calc GR . . . .
H14B H 0.719626 0.622218 0.585853 0.052 Uiso 1 1 calc GR . . . .
H14C H 0.676877 0.512111 0.544833 0.052 Uiso 1 1 calc GR . . . .
C3 C 0.2333(2) 0.71900(11) 0.24599(10) 0.0343(3) Uani 1 1 d . . . . .
H3 H 0.107377 0.729510 0.262832 0.041 Uiso 1 1 calc R . . . .
C9 C 0.8072(2) 0.55170(11) 0.33648(8) 0.0295(3) Uani 1 1 d . . . . .
C11 C 0.6060(2) 0.91019(11) 0.42256(9) 0.0363(3) Uani 1 1 d . . . . .
H11A H 0.487637 0.870832 0.409370 0.054 Uiso 1 1 calc GR . . . .
H11B H 0.583710 0.985050 0.412731 0.054 Uiso 1 1 calc GR . . . .
H11C H 0.642777 0.899871 0.476152 0.054 Uiso 1 1 calc GR . . . .
C13 C 0.9665(2) 0.92971(11) 0.39631(8) 0.0354(3) Uani 1 1 d . . . . .
H13A H 1.001964 0.917111 0.449766 0.053 Uiso 1 1 calc GR . . . .
H13B H 0.948487 1.005165 0.387772 0.053 Uiso 1 1 calc GR . . . .
H13C H 1.069406 0.903931 0.365520 0.053 Uiso 1 1 calc GR . . . .
C4 C 0.2640(2) 0.72157(12) 0.16814(9) 0.0372(3) Uani 1 1 d . . . . .
H4 H 0.159486 0.734955 0.132674 0.045 Uiso 1 1 calc R . . . .

loop_
_atom_site_aniso_label
_atom_site_aniso_U_11
_atom_site_aniso_U_22
_atom_site_aniso_U_33
_atom_site_aniso_U_23
_atom_site_aniso_U_13
_atom_site_aniso_U_12
S1 0.02477(18) 0.02996(18) 0.01806(16) 0.00061(11) -0.00227(11) 0.00176(11)
F1 0.0399(5) 0.0387(5) 0.0331(4) -0.0023(3) -0.0025(4) 0.0204(4)
F3 0.0629(6) 0.0325(4) 0.0329(5) -0.0144(4) -0.0058(4) 0.0166(4)
F2 0.0571(6) 0.0216(4) 0.0471(5) 0.0039(4) 0.0029(4) -0.0033(4)
O3 0.0352(5) 0.0271(5) 0.0254(4) 0.0055(4) 0.0009(4) 0.0072(4)
O2 0.0397(5) 0.0336(5) 0.0192(4) -0.0030(4) -0.0017(4) -0.0001(4)
O1 0.0247(5) 0.0568(7) 0.0292(5) 0.0034(4) -0.0019(4) 0.0019(4)
C8 0.0228(6) 0.0210(6) 0.0181(5) 0.0003(4) 0.0033(4) 0.0025(4)
C1 0.0248(6) 0.0190(5) 0.0199(5) -0.0012(4) -0.0004(4) -0.0004(4)
C7 0.0218(5) 0.0209(5) 0.0177(5) 0.0008(4) 0.0012(4) 0.0029(4)
C10 0.0338(7) 0.0186(6) 0.0236(6) -0.0002(4) 0.0011(5) -0.0006(5)
C2 0.0264(6) 0.0261(6) 0.0256(6) 0.0014(5) 0.0028(5) -0.0004(5)
C6 0.0329(7) 0.0264(6) 0.0209(6) -0.0021(5) 0.0028(5) -0.0033(5)
C5 0.0504(9) 0.0276(7) 0.0204(6) 0.0019(5) -0.0063(6) -0.0087(6)
C12 0.0426(8) 0.0213(6) 0.0274(6) 0.0050(5) -0.0044(5) -0.0014(5)
C14 0.0356(7) 0.0351(7) 0.0343(7) 0.0068(6) 0.0036(6) -0.0004(6)
C3 0.0239(6) 0.0331(7) 0.0454(8) 0.0030(6) -0.0033(6) -0.0007(5)
C9 0.0368(7) 0.0249(6) 0.0266(6) -0.0037(5) -0.0011(5) 0.0077(5)
C11 0.0475(8) 0.0261(7) 0.0361(7) -0.0026(6) 0.0091(6) 0.0102(6)
C13 0.0463(8) 0.0284(7) 0.0310(7) -0.0009(5) -0.0033(6) -0.0123(6)
C4 0.0389(8) 0.0316(7) 0.0388(8) 0.0059(6) -0.0184(6) -0.0050(6)

loop_
_atom_type_symbol
_atom_type_description
_atom_type_scat_dispersion_real
_atom_type_scat_dispersion_imag
_atom_type_scat_source
C C 0.0033 0.0016 'International Tables Vol C Tables 4.2.6.8 and 6.1.1.4'
H H 0.0000 0.0000 'International Tables Vol C Tables 4.2.6.8 and 6.1.1.4'
F F 0.0171 0.0103 'International Tables Vol C Tables 4.2.6.8 and 6.1.1.4'
O O 0.0106 0.0060 'International Tables Vol C Tables 4.2.6.8 and 6.1.1.4'
S S 0.1246 0.1234 'International Tables Vol C Tables 4.2.6.8 and 6.1.1.4'

loop_
_geom_angle_atom_site_label_1
_geom_angle_atom_site_label_2
_geom_angle_atom_site_label_3
_geom_angle
_geom_angle_site_symmetry_1
_geom_angle_site_symmetry_3
_geom_angle_publ_flag
O3 S1 C7 105.38(5) . . ?
O2 S1 O3 107.62(5) . . ?
O2 S1 C7 107.29(6) . . ?
O1 S1 O3 106.02(6) . . ?
O1 S1 O2 119.30(6) . . ?
O1 S1 C7 110.37(6) . . ?
C14 O3 S1 118.61(9) . . ?
C1 C8 C9 111.04(10) . . ?
C7 C8 C1 122.68(11) . . ?
C7 C8 C9 126.15(11) . . ?
C2 C1 C8 117.12(10) . . ?
C2 C1 C6 119.64(11) . . ?
C6 C1 C8 123.23(11) . . ?
C8 C7 S1 120.87(9) . . ?
C8 C7 C10 126.65(11) . . ?
C10 C7 S1 112.47(8) . . ?
C12 C10 C7 113.05(10) . . ?
C12 C10 C13 104.85(11) . . ?
C11 C10 C7 111.15(10) . . ?
C11 C10 C12 108.16(11) . . ?
C11 C10 C13 110.08(11) . . ?
C13 C10 C7 109.36(11) . . ?
C1 C2 H2 120.0 . . ?
C3 C2 C1 119.96(12) . . ?
C3 C2 H2 120.0 . . ?
C1 C6 H6 120.2 . . ?
C5 C6 C1 119.65(13) . . ?
C5 C6 H6 120.2 . . ?
C6 C5 H5 119.7 . . ?
C6 C5 C4 120.61(13) . . ?
C4 C5 H5 119.7 . . ?
C10 C12 H12A 109.5 . . ?
C10 C12 H12B 109.5 . . ?
C10 C12 H12C 109.5 . . ?
H12A C12 H12B 109.5 . . ?
H12A C12 H12C 109.5 . . ?
H12B C12 H12C 109.5 . . ?
O3 C14 H14A 109.5 . . ?
O3 C14 H14B 109.5 . . ?
O3 C14 H14C 109.5 . . ?
H14A C14 H14B 109.5 . . ?
H14A C14 H14C 109.5 . . ?
H14B C14 H14C 109.5 . . ?
C2 C3 H3 119.8 . . ?
C4 C3 C2 120.36(14) . . ?
C4 C3 H3 119.8 . . ?
F1 C9 F3 105.53(11) . . ?
F1 C9 F2 108.37(11) . . ?
F1 C9 C8 114.20(11) . . ?
F3 C9 C8 109.95(11) . . ?
F2 C9 F3 106.05(11) . . ?
F2 C9 C8 112.21(11) . . ?
C10 C11 H11A 109.5 . . ?
C10 C11 H11B 109.5 . . ?
C10 C11 H11C 109.5 . . ?
H11A C11 H11B 109.5 . . ?
H11A C11 H11C 109.5 . . ?
H11B C11 H11C 109.5 . . ?
C10 C13 H13A 109.5 . . ?
C10 C13 H13B 109.5 . . ?
C10 C13 H13C 109.5 . . ?
H13A C13 H13B 109.5 . . ?
H13A C13 H13C 109.5 . . ?
H13B C13 H13C 109.5 . . ?
C5 C4 H4 120.1 . . ?
C3 C4 C5 119.72(13) . . ?
C3 C4 H4 120.1 . . ?

loop_
_geom_bond_atom_site_label_1
_geom_bond_atom_site_label_2
_geom_bond_distance
_geom_bond_site_symmetry_2
_geom_bond_publ_flag
S1 O3 1.5594(10) . ?
S1 O2 1.4293(10) . ?
S1 O1 1.4233(10) . ?
S1 C7 1.8140(12) . ?
F1 C9 1.3346(16) . ?
F3 C9 1.3415(15) . ?
F2 C9 1.3409(17) . ?
O3 C14 1.4542(17) . ?
C8 C1 1.4968(16) . ?
C8 C7 1.3543(17) . ?
C8 C9 1.5294(17) . ?
C1 C2 1.3898(17) . ?
C1 C6 1.3985(16) . ?
C7 C10 1.5584(16) . ?
C10 C12 1.5422(17) . ?
C10 C11 1.5399(18) . ?
C10 C13 1.5500(18) . ?
C2 H2 0.9300 . ?
C2 C3 1.389(2) . ?
C6 H6 0.9300 . ?
C6 C5 1.383(2) . ?
C5 H5 0.9300 . ?
C5 C4 1.386(2) . ?
C12 H12A 0.9600 . ?
C12 H12B 0.9600 . ?
C12 H12C 0.9600 . ?
C14 H14A 0.9600 . ?
C14 H14B 0.9600 . ?
C14 H14C 0.9600 . ?
C3 H3 0.9300 . ?
C3 C4 1.381(2) . ?
C11 H11A 0.9600 . ?
C11 H11B 0.9600 . ?
C11 H11C 0.9600 . ?
C13 H13A 0.9600 . ?
C13 H13B 0.9600 . ?
C13 H13C 0.9600 . ?
C4 H4 0.9300 . ?
